data_1550328
loop_
_publ_author_name
'Hao, Liang'
'Li, Zhi-Wei'
'Zhang, Dong-Yang'
'He, Liang'
'Liu, Wen-Ting'
'Jing, Yang'
'Tan, Caiping'
'Ji, Liang-Nian'
'Mao, Zong-Wan'

_publ_section_title
;
 Monitor Mitochondrial Viscosity with Anticancer Phosphorescent Ir(III)
 Complexes via Two-Photon Lifetime Imaging
;
_journal_name_full 'Chemical Science'
_journal_paper_doi 10.1039/C8SC04242J
_journal_year 2019
_chemical_formula_moiety 'C47 H38 F6 Ir N2 P3'
_chemical_formula_sum 'C47 H38 F6 Ir N2 P3'
_chemical_formula_weight 1029.90
_space_group_crystal_system monoclinic
_space_group_IT_number 14
_space_group_name_Hall '-P 2ybc'
_space_group_name_H-M_alt 'P 1 21/c 1'
_symmetry_space_group_name_Hall '-P 2ybc'
_symmetry_space_group_name_H-M 'P 1 21/c 1'
_atom_sites_solution_hydrogens geom
_audit_creation_method SHELXL-2014/7
_audit_update_record
;
2018-04-24 deposited with the CCDC.
2018-12-03 downloaded from the CCDC.
;
_cell_angle_alpha 90
_cell_angle_beta 103.859(2)
_cell_angle_gamma 90
_cell_formula_units_Z 4
_cell_length_a 16.9747(3)
_cell_length_b 12.0886(2)
_cell_length_c 21.1714(4)
_cell_measurement_reflns_used 9480
_cell_measurement_temperature 279(2)
_cell_measurement_theta_max 28.9220
_cell_measurement_theta_min 3.2370
_cell_volume 4217.91(13)
_computing_cell_refinement CrysAlisPro
_computing_data_collection CrysAlisPro
_computing_data_reduction CrysAlisPro
_computing_structure_refinement 'SHELXL-2014/7 (Sheldrick, 2014)'
_computing_structure_solution 'SHELXL-2014/7 (Sheldrick, 2014)'
_diffrn_ambient_temperature 279(2)
_diffrn_measured_fraction_theta_full 0.998
_diffrn_measured_fraction_theta_max 0.973
_diffrn_measurement_device_type 'Xcalibur, Sapphire3, Gemini ultra'
_diffrn_radiation_type MoK\a
_diffrn_radiation_wavelength 0.71073
_diffrn_reflns_av_R_equivalents 0.0287
_diffrn_reflns_av_unetI/netI 0.0332
_diffrn_reflns_Laue_measured_fraction_full 0.998
_diffrn_reflns_Laue_measured_fraction_max 0.973
_diffrn_reflns_limit_h_max 22
_diffrn_reflns_limit_h_min -20
_diffrn_reflns_limit_k_max 15
_diffrn_reflns_limit_k_min -15
_diffrn_reflns_limit_l_max 27
_diffrn_reflns_limit_l_min -26
_diffrn_reflns_number 28095
_diffrn_reflns_point_group_measured_fraction_full 0.998
_diffrn_reflns_point_group_measured_fraction_max 0.973
_diffrn_reflns_theta_full 25.242
_diffrn_reflns_theta_max 27.499
_diffrn_reflns_theta_min 2.960
_exptl_absorpt_coefficient_mu 3.342
_exptl_absorpt_correction_T_max 1.000
_exptl_absorpt_correction_T_min 0.371
_exptl_absorpt_correction_type multi-scan
_exptl_absorpt_process_details 'SCALE3 ABSPACK scaling algorithm'
_exptl_crystal_colour yellow
_exptl_crystal_density_diffrn 1.622
_exptl_crystal_description block
_exptl_crystal_F_000 2040
_exptl_crystal_size_max 0.230
_exptl_crystal_size_mid 0.200
_exptl_crystal_size_min 0.190
_refine_diff_density_max 1.395
_refine_diff_density_min -0.624
_refine_diff_density_rms 0.079
_refine_ls_extinction_method none
_refine_ls_goodness_of_fit_ref 1.048
_refine_ls_hydrogen_treatment constr
_refine_ls_matrix_type full
_refine_ls_number_parameters 532
_refine_ls_number_reflns 9424
_refine_ls_number_restraints 0
_refine_ls_restrained_S_all 1.048
_refine_ls_R_factor_all 0.0368
_refine_ls_R_factor_gt 0.0286
_refine_ls_shift/su_max 0.003
_refine_ls_shift/su_mean 0.000
_refine_ls_structure_factor_coef Fsqd
_refine_ls_weighting_details 'w=1/[\s^2^(Fo^2^)+(0.0279P)^2^+2.5933P] where P=(Fo^2^+2Fc^2^)/3'
_refine_ls_weighting_scheme calc
_refine_ls_wR_factor_gt 0.0618
_refine_ls_wR_factor_ref 0.0651
_reflns_Friedel_coverage 0.000
_reflns_number_gt 8128
_reflns_number_total 9424
_reflns_threshold_expression 'I > 2\s(I)'
_cod_data_source_file c8sc04242j3.cif
_cod_data_source_block A
_cod_original_cell_volume 4217.90(13)
_cod_database_code 1550328
_shelx_shelxl_version_number 2014/7
_shelx_space_group_comment
;
The symmetry employed for this shelxl refinement is uniquely defined
by the following loop, which should always be used as a source of
symmetry information in preference to the above space-group names.
They are only intended as comments.
;
_shelx_estimated_absorpt_t_min 0.514
_shelx_estimated_absorpt_t_max 0.569

loop_
_space_group_symop_operation_xyz
'x, y, z'
'-x, y+1/2, -z+1/2'
'-x, -y, -z'
'x, -y-1/2, z-1/2'

loop_
_atom_site_label
_atom_site_type_symbol
_atom_site_fract_x
_atom_site_fract_y
_atom_site_fract_z
_atom_site_U_iso_or_equiv
_atom_site_adp_type
_atom_site_occupancy
_atom_site_site_symmetry_order
_atom_site_calc_flag
_atom_site_refinement_flags_posn
_atom_site_refinement_flags_adp
Ir1 Ir 0.25219(2) 0.61784(2) 0.22487(2) 0.02765(4) Uani 1 1 d . .
P1 P 0.17632(5) 0.63648(7) 0.30692(4) 0.03115(17) Uani 1 1 d . .
P2 P 0.30229(5) 0.49028(7) 0.31070(4) 0.03310(18) Uani 1 1 d . .
P3 P 0.81090(7) 0.71180(9) 0.49799(5) 0.0554(3) Uani 1 1 d . .
N1 N 0.35163(14) 0.7192(2) 0.25922(12) 0.0327(6) Uani 1 1 d . .
N2 N 0.15235(14) 0.5310(2) 0.17141(11) 0.0327(6) Uani 1 1 d . .
C1 C 0.32196(18) 0.5795(3) 0.16095(14) 0.0317(7) Uani 1 1 d . .
C2 C 0.19818(18) 0.7378(3) 0.15973(15) 0.0332(7) Uani 1 1 d . .
C3 C 0.3081(2) 0.5002(3) 0.11120(15) 0.0411(8) Uani 1 1 d . .
H3 H 0.2632 0.4539 0.1055 0.049 Uiso 1 1 calc R U
C4 C 0.3607(2) 0.4900(3) 0.07043(17) 0.0511(9) Uani 1 1 d . .
H4 H 0.3508 0.4362 0.0381 0.061 Uiso 1 1 calc R U
C5 C 0.4271(2) 0.5576(4) 0.07695(18) 0.0565(10) Uani 1 1 d . .
H5 H 0.4611 0.5506 0.0486 0.068 Uiso 1 1 calc R U
C6 C 0.4430(2) 0.6353(3) 0.12535(19) 0.0530(10) Uani 1 1 d . .
H6 H 0.4880 0.6812 0.1300 0.064 Uiso 1 1 calc R U
C7 C 0.39172(19) 0.6460(3) 0.16792(16) 0.0381(7) Uani 1 1 d . .
C8 C 0.40735(18) 0.7216(3) 0.22287(16) 0.0377(7) Uani 1 1 d . .
C9 C 0.4747(2) 0.7909(3) 0.2406(2) 0.0532(10) Uani 1 1 d . .
H9 H 0.5118 0.7942 0.2146 0.064 Uiso 1 1 calc R U
C10 C 0.4867(2) 0.8540(3) 0.2957(2) 0.0583(11) Uani 1 1 d . .
H10 H 0.5321 0.8993 0.3078 0.070 Uiso 1 1 calc R U
C11 C 0.4306(2) 0.8492(3) 0.3329(2) 0.0503(9) Uani 1 1 d . .
H11 H 0.4375 0.8910 0.3707 0.060 Uiso 1 1 calc R U
C12 C 0.36414(19) 0.7818(3) 0.31320(16) 0.0390(7) Uani 1 1 d . .
H12 H 0.3261 0.7793 0.3383 0.047 Uiso 1 1 calc R U
C13 C 0.2258(2) 0.8440(3) 0.15297(18) 0.0469(8) Uani 1 1 d . .
H13 H 0.2734 0.8685 0.1811 0.056 Uiso 1 1 calc R U
C14 C 0.1833(3) 0.9145(3) 0.1048(2) 0.0610(11) Uani 1 1 d . .
H14 H 0.2033 0.9849 0.1003 0.073 Uiso 1 1 calc R U
C15 C 0.1115(3) 0.8802(4) 0.0636(2) 0.0675(13) Uani 1 1 d . .
H15 H 0.0828 0.9282 0.0320 0.081 Uiso 1 1 calc R U
C16 C 0.0821(2) 0.7756(4) 0.06924(18) 0.0562(10) Uani 1 1 d . .
H16 H 0.0333 0.7529 0.0420 0.067 Uiso 1 1 calc R U
C17 C 0.1265(2) 0.7034(3) 0.11646(15) 0.0389(8) Uani 1 1 d . .
C18 C 0.10178(19) 0.5900(3) 0.12343(15) 0.0369(7) Uani 1 1 d . .
C19 C 0.0322(2) 0.5394(4) 0.08593(17) 0.0529(10) Uani 1 1 d . .
H19 H -0.0034 0.5800 0.0541 0.063 Uiso 1 1 calc R U
C20 C 0.0157(2) 0.4307(4) 0.09559(19) 0.0576(11) Uani 1 1 d . .
H20 H -0.0301 0.3971 0.0698 0.069 Uiso 1 1 calc R U
C21 C 0.0673(2) 0.3717(3) 0.14358(19) 0.0538(10) Uani 1 1 d . .
H21 H 0.0574 0.2977 0.1509 0.065 Uiso 1 1 calc R U
C22 C 0.1340(2) 0.4250(3) 0.18049(16) 0.0414(8) Uani 1 1 d . .
H22 H 0.1684 0.3855 0.2136 0.050 Uiso 1 1 calc R U
C23 C 0.21664(19) 0.5069(3) 0.34872(16) 0.0370(7) Uani 1 1 d . .
H23A H 0.2341 0.5160 0.3955 0.044 Uiso 1 1 calc R U
H23B H 0.1782 0.4463 0.3384 0.044 Uiso 1 1 calc R U
C24 C 0.0662(2) 0.6233(3) 0.28491(17) 0.0416(8) Uani 1 1 d . .
C25 C 0.0257(3) 0.5523(4) 0.3178(2) 0.0671(12) Uani 1 1 d . .
H25 H 0.0546 0.5061 0.3504 0.081 Uiso 1 1 calc R U
C26 C -0.0577(3) 0.5508(5) 0.3017(3) 0.0957(18) Uani 1 1 d . .
H26 H -0.0851 0.5038 0.3239 0.115 Uiso 1 1 calc R U
C27 C -0.1005(3) 0.6165(6) 0.2543(3) 0.096(2) Uani 1 1 d . .
H27 H -0.1569 0.6139 0.2439 0.115 Uiso 1 1 calc R U
C28 C -0.0619(3) 0.6864(5) 0.2217(2) 0.0772(16) Uani 1 1 d . .
H28 H -0.0917 0.7315 0.1890 0.093 Uiso 1 1 calc R U
C29 C 0.0224(2) 0.6903(4) 0.23714(17) 0.0528(10) Uani 1 1 d . .
H29 H 0.0490 0.7386 0.2150 0.063 Uiso 1 1 calc R U
C30 C 0.18962(19) 0.7480(3) 0.36626(15) 0.0365(7) Uani 1 1 d . .
C31 C 0.2052(2) 0.7308(3) 0.43310(16) 0.0463(8) Uani 1 1 d . .
H31 H 0.2107 0.6593 0.4498 0.056 Uiso 1 1 calc R U
C32 C 0.2124(2) 0.8205(4) 0.47464(18) 0.0575(10) Uani 1 1 d . .
H32 H 0.2240 0.8091 0.5194 0.069 Uiso 1 1 calc R U
C33 C 0.2026(2) 0.9256(4) 0.4505(2) 0.0606(11) Uani 1 1 d . .
H33 H 0.2069 0.9853 0.4789 0.073 Uiso 1 1 calc R U
C34 C 0.1863(2) 0.9441(3) 0.3847(2) 0.0560(10) Uani 1 1 d . .
H34 H 0.1796 1.0159 0.3685 0.067 Uiso 1 1 calc R U
C35 C 0.1801(2) 0.8553(3) 0.34255(18) 0.0462(8) Uani 1 1 d . .
H35 H 0.1694 0.8677 0.2979 0.055 Uiso 1 1 calc R U
C36 C 0.31657(19) 0.3422(3) 0.30272(16) 0.0380(7) Uani 1 1 d . .
C37 C 0.3158(2) 0.2971(3) 0.24246(18) 0.0469(8) Uani 1 1 d . .
H37 H 0.3104 0.3428 0.2063 0.056 Uiso 1 1 calc R U
C38 C 0.3232(2) 0.1836(4) 0.2360(2) 0.0623(11) Uani 1 1 d . .
H38 H 0.3229 0.1535 0.1956 0.075 Uiso 1 1 calc R U
C39 C 0.3307(2) 0.1159(3) 0.2887(3) 0.0679(13) Uani 1 1 d . .
H39 H 0.3345 0.0397 0.2838 0.081 Uiso 1 1 calc R U
C40 C 0.3327(2) 0.1600(4) 0.3488(2) 0.0649(12) Uani 1 1 d . .
H40 H 0.3391 0.1136 0.3847 0.078 Uiso 1 1 calc R U
C41 C 0.3254(2) 0.2723(3) 0.35647(19) 0.0499(9) Uani 1 1 d . .
H41 H 0.3264 0.3014 0.3973 0.060 Uiso 1 1 calc R U
C42 C 0.3936(2) 0.5360(3) 0.36886(16) 0.0416(8) Uani 1 1 d . .
C43 C 0.3931(3) 0.5819(4) 0.42872(19) 0.0646(12) Uani 1 1 d . .
H43 H 0.3456 0.5833 0.4432 0.078 Uiso 1 1 calc R U
C44 C 0.4649(4) 0.6263(4) 0.4672(3) 0.0893(18) Uani 1 1 d . .
H44 H 0.4644 0.6577 0.5072 0.107 Uiso 1 1 calc R U
C45 C 0.5347(4) 0.6245(5) 0.4473(3) 0.0911(19) Uani 1 1 d . .
H45 H 0.5816 0.6554 0.4732 0.109 Uiso 1 1 calc R U
C46 C 0.5363(3) 0.5770(5) 0.3888(3) 0.0834(16) Uani 1 1 d . .
H46 H 0.5846 0.5734 0.3755 0.100 Uiso 1 1 calc R U
C47 C 0.4651(2) 0.5342(4) 0.3494(2) 0.0590(11) Uani 1 1 d . .
H47 H 0.4661 0.5038 0.3092 0.071 Uiso 1 1 calc R U
F1 F 0.8817(2) 0.6480(3) 0.4806(2) 0.1448(17) Uani 1 1 d . .
F2 F 0.7386(2) 0.7786(3) 0.5138(2) 0.1372(14) Uani 1 1 d . .
F3 F 0.7682(3) 0.7158(4) 0.42460(14) 0.1374(15) Uani 1 1 d . .
F4 F 0.8561(2) 0.8237(3) 0.49371(17) 0.1152(12) Uani 1 1 d . .
F5 F 0.8496(3) 0.7051(3) 0.57226(15) 0.1468(16) Uani 1 1 d . .
F6 F 0.7638(2) 0.5997(3) 0.50343(16) 0.1109(12) Uani 1 1 d . .

loop_
_atom_site_aniso_label
_atom_site_aniso_U_11
_atom_site_aniso_U_22
_atom_site_aniso_U_33
_atom_site_aniso_U_23
_atom_site_aniso_U_13
_atom_site_aniso_U_12
Ir1 0.02361(6) 0.02924(7) 0.02944(7) 0.00279(5) 0.00504(5) -0.00088(4)
P1 0.0290(4) 0.0330(4) 0.0321(4) 0.0019(3) 0.0086(3) -0.0012(3)
P2 0.0312(4) 0.0316(4) 0.0351(4) 0.0045(3) 0.0053(3) 0.0008(3)
P3 0.0658(7) 0.0479(6) 0.0513(6) -0.0028(5) 0.0118(5) -0.0036(5)
N1 0.0247(12) 0.0322(14) 0.0394(14) 0.0045(11) 0.0043(11) -0.0006(10)
N2 0.0270(13) 0.0420(16) 0.0283(13) -0.0006(11) 0.0048(11) -0.0005(11)
C1 0.0260(15) 0.0389(17) 0.0296(15) 0.0060(13) 0.0056(12) 0.0057(13)
C2 0.0312(16) 0.0344(17) 0.0364(16) 0.0037(13) 0.0130(13) 0.0049(13)
C3 0.0390(18) 0.048(2) 0.0358(17) 0.0034(15) 0.0077(15) 0.0026(15)
C4 0.052(2) 0.063(3) 0.0400(19) -0.0010(17) 0.0144(17) 0.0103(19)
C5 0.050(2) 0.078(3) 0.047(2) 0.005(2) 0.0238(18) 0.011(2)
C6 0.0366(19) 0.068(3) 0.059(2) 0.010(2) 0.0203(18) 0.0018(17)
C7 0.0317(16) 0.0430(19) 0.0410(18) 0.0068(14) 0.0113(14) 0.0049(14)
C8 0.0274(15) 0.0360(18) 0.0486(19) 0.0098(14) 0.0071(14) -0.0007(13)
C9 0.0378(19) 0.056(2) 0.068(3) 0.003(2) 0.0165(19) -0.0138(17)
C10 0.042(2) 0.050(2) 0.080(3) -0.004(2) 0.010(2) -0.0212(17)
C11 0.044(2) 0.042(2) 0.060(2) -0.0107(17) 0.0028(18) -0.0067(16)
C12 0.0331(17) 0.0359(19) 0.0464(19) 0.0008(15) 0.0063(15) -0.0030(14)
C13 0.048(2) 0.042(2) 0.049(2) 0.0074(16) 0.0079(17) 0.0044(16)
C14 0.075(3) 0.039(2) 0.072(3) 0.0204(19) 0.022(2) 0.012(2)
C15 0.081(3) 0.063(3) 0.053(2) 0.023(2) 0.006(2) 0.029(2)
C16 0.055(2) 0.062(3) 0.045(2) 0.0087(18) -0.0013(18) 0.017(2)
C17 0.0381(18) 0.046(2) 0.0326(16) 0.0056(14) 0.0095(14) 0.0087(15)
C18 0.0307(16) 0.049(2) 0.0297(15) -0.0036(14) 0.0057(13) 0.0041(14)
C19 0.0378(19) 0.074(3) 0.0406(19) -0.0056(18) -0.0033(16) 0.0022(18)
C20 0.040(2) 0.076(3) 0.050(2) -0.015(2) -0.0014(18) -0.018(2)
C21 0.048(2) 0.057(3) 0.054(2) -0.0061(18) 0.0086(19) -0.0204(18)
C22 0.0384(18) 0.042(2) 0.0420(18) -0.0004(15) 0.0057(15) -0.0077(15)
C23 0.0385(17) 0.0344(18) 0.0414(18) 0.0080(14) 0.0157(15) 0.0005(14)
C24 0.0305(16) 0.053(2) 0.0438(19) -0.0117(16) 0.0141(15) -0.0040(15)
C25 0.049(2) 0.073(3) 0.086(3) 0.005(2) 0.030(2) -0.012(2)
C26 0.056(3) 0.117(5) 0.125(5) -0.020(4) 0.045(3) -0.038(3)
C27 0.033(2) 0.149(6) 0.105(4) -0.059(4) 0.017(3) -0.012(3)
C28 0.041(2) 0.123(5) 0.062(3) -0.029(3) 0.001(2) 0.019(3)
C29 0.0393(19) 0.076(3) 0.043(2) -0.0085(19) 0.0095(17) 0.0110(19)
C30 0.0325(16) 0.0415(19) 0.0364(17) -0.0045(14) 0.0101(14) -0.0015(14)
C31 0.052(2) 0.049(2) 0.0411(19) 0.0011(16) 0.0160(17) -0.0002(17)
C32 0.063(3) 0.070(3) 0.039(2) -0.0124(19) 0.0113(19) 0.003(2)
C33 0.052(2) 0.060(3) 0.066(3) -0.028(2) 0.007(2) -0.002(2)
C34 0.059(2) 0.039(2) 0.066(3) -0.0079(18) 0.006(2) 0.0030(17)
C35 0.050(2) 0.043(2) 0.046(2) -0.0002(16) 0.0106(17) 0.0009(16)
C36 0.0318(16) 0.0330(17) 0.0483(19) 0.0041(15) 0.0077(15) 0.0027(13)
C37 0.0422(19) 0.047(2) 0.054(2) 0.0001(17) 0.0163(17) 0.0033(16)
C38 0.057(2) 0.051(3) 0.079(3) -0.014(2) 0.018(2) 0.0081(19)
C39 0.047(2) 0.034(2) 0.117(4) -0.002(2) 0.010(3) 0.0079(17)
C40 0.053(2) 0.046(2) 0.091(3) 0.026(2) 0.007(2) 0.0034(19)
C41 0.048(2) 0.042(2) 0.057(2) 0.0122(17) 0.0060(18) 0.0023(16)
C42 0.0392(18) 0.0394(19) 0.0399(18) 0.0107(15) -0.0030(15) -0.0003(14)
C43 0.065(3) 0.072(3) 0.048(2) -0.002(2) -0.003(2) -0.001(2)
C44 0.094(4) 0.097(4) 0.058(3) -0.005(3) -0.019(3) -0.022(3)
C45 0.072(4) 0.098(4) 0.080(4) 0.023(3) -0.029(3) -0.030(3)
C46 0.045(2) 0.102(4) 0.093(4) 0.030(3) -0.002(3) -0.014(3)
C47 0.042(2) 0.066(3) 0.065(3) 0.011(2) 0.0051(19) -0.0026(19)
F1 0.106(3) 0.097(3) 0.244(5) -0.055(3) 0.067(3) 0.012(2)
F2 0.129(3) 0.121(3) 0.184(4) 0.002(3) 0.083(3) 0.033(3)
F3 0.176(4) 0.161(4) 0.0574(18) 0.014(2) -0.007(2) -0.032(3)
F4 0.155(3) 0.065(2) 0.144(3) -0.0240(19) 0.072(3) -0.042(2)
F5 0.206(4) 0.140(4) 0.0639(19) 0.003(2) -0.029(2) -0.042(3)
F6 0.143(3) 0.083(2) 0.101(2) 0.0102(17) 0.020(2) -0.048(2)

loop_
_atom_type_symbol
_atom_type_description
_atom_type_scat_dispersion_real
_atom_type_scat_dispersion_imag
_atom_type_scat_source
C C 0.0033 0.0016 'International Tables Vol C Tables 4.2.6.8 and 6.1.1.4'
H H 0.0000 0.0000 'International Tables Vol C Tables 4.2.6.8 and 6.1.1.4'
F F 0.0171 0.0103 'International Tables Vol C Tables 4.2.6.8 and 6.1.1.4'
Ir Ir -1.4442 7.9887 'International Tables Vol C Tables 4.2.6.8 and 6.1.1.4'
N N 0.0061 0.0033 'International Tables Vol C Tables 4.2.6.8 and 6.1.1.4'
P P 0.1023 0.0942 'International Tables Vol C Tables 4.2.6.8 and 6.1.1.4'

loop_
_geom_angle_atom_site_label_1
_geom_angle_atom_site_label_2
_geom_angle_atom_site_label_3
_geom_angle
C1 Ir1 C2 87.25(12)
C1 Ir1 N1 79.32(11)
C2 Ir1 N1 90.75(11)
C1 Ir1 N2 92.92(11)
C2 Ir1 N2 79.47(11)
N1 Ir1 N2 167.86(10)
C1 Ir1 P2 101.54(8)
C2 Ir1 P2 171.17(9)
N1 Ir1 P2 90.18(7)
N2 Ir1 P2 100.59(7)
C1 Ir1 P1 171.53(9)
C2 Ir1 P1 100.83(9)
N1 Ir1 P1 102.88(7)
N2 Ir1 P1 86.16(7)
P2 Ir1 P1 70.42(3)
C30 P1 C24 101.03(15)
C30 P1 C23 109.08(16)
C24 P1 C23 106.74(16)
C30 P1 Ir1 124.62(11)
C24 P1 Ir1 120.03(11)
C23 P1 Ir1 93.75(10)
C42 P2 C36 104.53(15)
C42 P2 C23 107.82(16)
C36 P2 C23 106.59(15)
C42 P2 Ir1 114.25(11)
C36 P2 Ir1 126.71(11)
C23 P2 Ir1 95.07(10)
F1 P3 F3 88.9(3)
F1 P3 F5 92.9(3)
F3 P3 F5 177.0(2)
F1 P3 F4 89.8(2)
F3 P3 F4 91.9(2)
F5 P3 F4 90.5(2)
F1 P3 F2 178.4(3)
F3 P3 F2 89.8(2)
F5 P3 F2 88.5(2)
F4 P3 F2 89.3(2)
F1 P3 F6 91.4(2)
F3 P3 F6 88.6(2)
F5 P3 F6 88.9(2)
F4 P3 F6 178.6(2)
F2 P3 F6 89.5(2)
C12 N1 C8 118.8(3)
C12 N1 Ir1 125.5(2)
C8 N1 Ir1 115.7(2)
C22 N2 C18 118.7(3)
C22 N2 Ir1 126.1(2)
C18 N2 Ir1 115.2(2)
C3 C1 C7 117.0(3)
C3 C1 Ir1 129.0(2)
C7 C1 Ir1 113.9(2)
C13 C2 C17 118.0(3)
C13 C2 Ir1 127.9(2)
C17 C2 Ir1 114.0(2)
C4 C3 C1 120.7(3)
C5 C4 C3 121.3(4)
C6 C5 C4 119.6(4)
C5 C6 C7 120.2(4)
C6 C7 C1 121.1(3)
C6 C7 C8 123.4(3)
C1 C7 C8 115.5(3)
N1 C8 C9 119.9(3)
N1 C8 C7 115.0(3)
C9 C8 C7 125.0(3)
C10 C9 C8 120.6(4)
C9 C10 C11 118.9(3)
C12 C11 C10 118.8(4)
N1 C12 C11 122.9(3)
C2 C13 C14 121.0(4)
C15 C14 C13 120.2(4)
C16 C15 C14 120.3(4)
C15 C16 C17 119.3(4)
C2 C17 C16 121.1(3)
C2 C17 C18 116.2(3)
C16 C17 C18 122.8(3)
N2 C18 C19 119.4(3)
N2 C18 C17 115.1(3)
C19 C18 C17 125.5(3)
C20 C19 C18 120.7(3)
C19 C20 C21 119.5(3)
C20 C21 C22 118.1(4)
N2 C22 C21 123.6(3)
P2 C23 P1 97.13(15)
C29 C24 C25 119.4(4)
C29 C24 P1 118.7(3)
C25 C24 P1 121.8(3)
C26 C25 C24 119.2(5)
C27 C26 C25 121.1(5)
C26 C27 C28 120.5(4)
C27 C28 C29 119.9(5)
C24 C29 C28 120.0(4)
C35 C30 C31 119.0(3)
C35 C30 P1 117.3(2)
C31 C30 P1 123.6(3)
C32 C31 C30 119.7(4)
C33 C32 C31 120.6(4)
C32 C33 C34 120.5(4)
C33 C34 C35 119.6(4)
C34 C35 C30 120.6(4)
C37 C36 C41 119.2(3)
C37 C36 P2 120.1(3)
C41 C36 P2 120.7(3)
C36 C37 C38 119.9(4)
C39 C38 C37 120.4(4)
C38 C39 C40 120.0(4)
C39 C40 C41 120.7(4)
C40 C41 C36 119.7(4)
C47 C42 C43 118.7(4)
C47 C42 P2 117.6(3)
C43 C42 P2 123.4(3)
C42 C43 C44 119.4(5)
C45 C44 C43 121.2(5)
C44 C45 C46 119.9(5)
C45 C46 C47 119.6(5)
C42 C47 C46 121.1(4)

loop_
_geom_bond_atom_site_label_1
_geom_bond_atom_site_label_2
_geom_bond_distance
Ir1 C1 2.053(3)
Ir1 C2 2.059(3)
Ir1 N1 2.071(2)
Ir1 N2 2.083(2)
Ir1 P2 2.3796(8)
Ir1 P1 2.4081(8)
P1 C30 1.819(3)
P1 C24 1.821(3)
P1 C23 1.848(3)
P2 C42 1.819(3)
P2 C36 1.820(3)
P2 C23 1.834(3)
P3 F1 1.544(4)
P3 F3 1.550(3)
P3 F5 1.554(3)
P3 F4 1.569(3)
P3 F2 1.570(3)
P3 F6 1.592(3)
N1 C12 1.344(4)
N1 C8 1.355(4)
N2 C22 1.344(4)
N2 C18 1.364(4)
C1 C3 1.402(5)
C1 C7 1.409(4)
C2 C13 1.385(5)
C2 C17 1.400(4)
C3 C4 1.389(5)
C4 C5 1.372(6)
C5 C6 1.369(6)
C6 C7 1.401(5)
C7 C8 1.453(5)
C8 C9 1.394(5)
C9 C10 1.369(6)
C10 C11 1.374(6)
C11 C12 1.374(5)
C13 C14 1.390(5)
C14 C15 1.381(6)
C15 C16 1.375(6)
C16 C17 1.402(5)
C17 C18 1.451(5)
C18 C19 1.397(5)
C19 C20 1.369(6)
C20 C21 1.372(6)
C21 C22 1.373(5)
C24 C29 1.368(5)
C24 C25 1.388(5)
C25 C26 1.375(6)
C26 C27 1.347(8)
C27 C28 1.355(8)
C28 C29 1.390(5)
C30 C35 1.387(5)
C30 C31 1.391(4)
C31 C32 1.383(5)
C32 C33 1.364(6)
C33 C34 1.374(6)
C34 C35 1.383(5)
C36 C37 1.385(5)
C36 C41 1.396(5)
C37 C38 1.387(5)
C38 C39 1.364(6)
C39 C40 1.373(7)
C40 C41 1.375(6)
C42 C47 1.373(5)
C42 C43 1.385(5)
C43 C44 1.400(6)
C44 C45 1.350(8)
C45 C46 1.371(8)
C46 C47 1.393(6)
